data_7221929
loop_
_publ_author_name
'Wang, Wei'
'Yang, Weiping'
'Guo, Rong'
'Gong, Shuling'

_publ_section_title
;
 &#x2018;Honeycomb&#x2019; nanotube assembly based on thiacalix[4]arene
 derivatives by weak interactions
;
_journal_issue 40
_journal_name_full CrystEngComm
_journal_page_first 7663
_journal_paper_doi 10.1039/C5CE01088H
_journal_volume 17
_journal_year 2015
_chemical_formula_moiety 'C31 H28 O5 S4, 0.17 (CHCl3)'
_chemical_formula_sum 'C31.17 H28.17 Cl0.51 O5 S4'
_chemical_formula_weight 628.90
_chemical_name_systematic
; 
 ? 
;
_space_group_IT_number 148
_symmetry_cell_setting trigonal
_symmetry_space_group_name_Hall '-R 3'
_symmetry_space_group_name_H-M 'R -3 :H'
_atom_sites_solution_hydrogens geom
_atom_sites_solution_primary direct
_atom_sites_solution_secondary difmap
_audit_creation_method SHELXL-97
_audit_update_record
;
2015-08-27 deposited with the CCDC.
2015-08-28 downloaded from the CCDC.
;
_cell_angle_alpha 90.00
_cell_angle_beta 90.00
_cell_angle_gamma 120.00
_cell_formula_units_Z 18
_cell_length_a 36.329(5)
_cell_length_b 36.329(5)
_cell_length_c 11.8166(16)
_cell_measurement_reflns_used 9938
_cell_measurement_temperature 100(2)
_cell_measurement_theta_max 31.04
_cell_measurement_theta_min 2.43
_cell_volume 13506(3)
_computing_cell_refinement 'Bruker SMART'
_computing_data_collection 'Bruker SMART'
_computing_data_reduction 'Bruker SAINT'
_computing_molecular_graphics 'Bruker SHELXTL'
_computing_publication_material 'Bruker SHELXTL'
_computing_structure_refinement 'SHELXL-97 (Sheldrick, 1997)'
_computing_structure_solution 'SHELXS-97 (Sheldrick, 1990)'
_diffrn_ambient_temperature 100(2)
_diffrn_measured_fraction_theta_full 0.999
_diffrn_measured_fraction_theta_max 0.999
_diffrn_measurement_device_type 'Bruker APEX-II CCD'
_diffrn_measurement_method '\f and \w scans'
_diffrn_radiation_monochromator graphite
_diffrn_radiation_source 'fine-focus sealed tube'
_diffrn_radiation_type MoK\a
_diffrn_radiation_wavelength 0.71073
_diffrn_reflns_av_R_equivalents 0.0291
_diffrn_reflns_av_sigmaI/netI 0.0201
_diffrn_reflns_limit_h_max 42
_diffrn_reflns_limit_h_min -43
_diffrn_reflns_limit_k_max 43
_diffrn_reflns_limit_k_min -33
_diffrn_reflns_limit_l_max 14
_diffrn_reflns_limit_l_min -14
_diffrn_reflns_number 31597
_diffrn_reflns_theta_full 25.00
_diffrn_reflns_theta_max 25.00
_diffrn_reflns_theta_min 1.84
_diffrn_standards_number 0
_exptl_absorpt_coefficient_mu 0.370
_exptl_absorpt_correction_T_max 0.9296
_exptl_absorpt_correction_T_min 0.9296
_exptl_absorpt_correction_type multi-scan
_exptl_absorpt_process_details 'SADABS, Sheldrick,2008'
_exptl_crystal_colour colourless
_exptl_crystal_density_diffrn 1.365
_exptl_crystal_density_method 'not measured'
_exptl_crystal_description block
_exptl_crystal_F_000 5793
_exptl_crystal_size_max 0.20
_exptl_crystal_size_mid 0.20
_exptl_crystal_size_min 0.20
_refine_diff_density_max 0.801
_refine_diff_density_min -0.627
_refine_diff_density_rms 0.122
_refine_ls_extinction_method none
_refine_ls_goodness_of_fit_ref 1.120
_refine_ls_hydrogen_treatment mixed
_refine_ls_matrix_type full
_refine_ls_number_parameters 430
_refine_ls_number_reflns 5286
_refine_ls_number_restraints 21
_refine_ls_restrained_S_all 1.253
_refine_ls_R_factor_all 0.0827
_refine_ls_R_factor_gt 0.0753
_refine_ls_shift/su_max 0.000
_refine_ls_shift/su_mean 0.000
_refine_ls_structure_factor_coef Fsqd
_refine_ls_weighting_details 'calc w=1/[\s^2^(Fo^2^)+(0.1209P)^2^+116.6168P] where P=(Fo^2^+2Fc^2^)/3'
_refine_ls_weighting_scheme calc
_refine_ls_wR_factor_gt 0.2209
_refine_ls_wR_factor_ref 0.2301
_reflns_number_gt 4692
_reflns_number_total 5286
_reflns_threshold_expression >2sigma(I)
_cod_data_source_file c5ce01088h2.cif
_cod_data_source_block 7.CHCl3
_cod_depositor_comments
;
The following automatic conversions were performed:

'_symmetry_cell_setting' value 'Trigonal' changed to 'trigonal'
according to
/usr/data/users/saulius/crontab/automatic-downloads/rss-feeds/RSC/lib/dictionaries/cif_core.dic
dictionary named 'cif_core.dic' version 2.4.2 from 2011-04-26.

Automatic conversion script
Id: cif_fix_values 3271 2015-04-21 07:52:19Z andrius 

 Adding full bibliography for 7221927--7221932.cif.
;
_cod_original_sg_symbol_H-M 'R -3'
_cod_database_code 7221929

loop_
_symmetry_equiv_pos_as_xyz
'x, y, z'
'-y, x-y, z'
'-x+y, -x, z'
'x+2/3, y+1/3, z+1/3'
'-y+2/3, x-y+1/3, z+1/3'
'-x+y+2/3, -x+1/3, z+1/3'
'x+1/3, y+2/3, z+2/3'
'-y+1/3, x-y+2/3, z+2/3'
'-x+y+1/3, -x+2/3, z+2/3'
'-x, -y, -z'
'y, -x+y, -z'
'x-y, x, -z'
'-x+2/3, -y+1/3, -z+1/3'
'y+2/3, -x+y+1/3, -z+1/3'
'x-y+2/3, x+1/3, -z+1/3'
'-x+1/3, -y+2/3, -z+2/3'
'y+1/3, -x+y+2/3, -z+2/3'
'x-y+1/3, x+2/3, -z+2/3'

loop_
_atom_site_label
_atom_site_type_symbol
_atom_site_fract_x
_atom_site_fract_y
_atom_site_fract_z
_atom_site_U_iso_or_equiv
_atom_site_adp_type
_atom_site_occupancy
_atom_site_symmetry_multiplicity
_atom_site_calc_flag
_atom_site_refinement_flags
_atom_site_disorder_assembly
_atom_site_disorder_group
C1 C 0.51065(14) 0.08554(15) 0.4462(4) 0.0267(10) Uani 1 1 d . . .
C2 C 0.47855(15) 0.06174(16) 0.5238(4) 0.0288(10) Uani 1 1 d . A .
C3 C 0.45334(15) 0.01814(17) 0.5084(4) 0.0329(11) Uani 1 1 d . . .
H3 H 0.4317 0.0018 0.5619 0.040 Uiso 1 1 calc R . .
C4 C 0.45929(16) -0.00203(16) 0.4159(4) 0.0348(11) Uani 1 1 d . . .
H4A H 0.4419 -0.0319 0.4061 0.042 Uiso 1 1 calc R . .
C5 C 0.49081(16) 0.02182(17) 0.3383(4) 0.0324(11) Uani 1 1 d . . .
H5 H 0.4947 0.0083 0.2744 0.039 Uiso 1 1 calc R . .
C6 C 0.51684(14) 0.06534(16) 0.3527(4) 0.0281(10) Uani 1 1 d . . .
C7 C 0.52532(18) 0.15690(17) 0.4145(5) 0.0403(12) Uani 1 1 d . . .
H7A H 0.4976 0.1510 0.4461 0.048 Uiso 1 1 calc R . .
H7B H 0.5223 0.1530 0.3314 0.048 Uiso 1 1 calc R . .
C8 C 0.5593(2) 0.2018(2) 0.4424(6) 0.0589(17) Uani 1 1 d . . .
H8A H 0.5870 0.2065 0.4145 0.071 Uiso 1 1 calc R . .
H8B H 0.5529 0.2219 0.4019 0.071 Uiso 1 1 calc R . .
C9 C 0.5630(3) 0.2116(3) 0.5657(7) 0.078(2) Uani 1 1 d . . .
H9A H 0.5366 0.2098 0.5926 0.116 Uiso 1 1 calc R . .
H9B H 0.5868 0.2404 0.5786 0.116 Uiso 1 1 calc R . .
H9C H 0.5680 0.1911 0.6069 0.116 Uiso 1 1 calc R . .
C10 C 0.59902(14) 0.08706(15) 0.2903(4) 0.0270(10) Uani 1 1 d . . .
C11 C 0.62300(15) 0.10522(16) 0.3897(4) 0.0304(10) Uani 1 1 d . . .
C12 C 0.65883(15) 0.10105(16) 0.4109(4) 0.0318(11) Uani 1 1 d . . .
C13 C 0.67024(15) 0.07979(16) 0.3341(4) 0.0339(11) Uani 1 1 d . . .
H13 H 0.6947 0.0774 0.3483 0.041 Uiso 1 1 calc R . .
C14 C 0.64660(15) 0.06187(15) 0.2363(4) 0.0326(11) Uani 1 1 d . . .
C15 C 0.61079(15) 0.06564(15) 0.2153(4) 0.0289(10) Uani 1 1 d . . .
H15 H 0.5944 0.0534 0.1490 0.035 Uiso 1 1 calc R . .
C16 C 0.66005(18) 0.04037(17) 0.1577(5) 0.0427(13) Uani 1 1 d . . .
H16 H 0.6854 0.0402 0.1754 0.051 Uiso 1 1 calc R . .
C17 C 0.66333(14) 0.10045(16) 0.6456(4) 0.0326(11) Uani 1 1 d . . .
C18 C 0.64613(15) 0.11807(17) 0.7203(5) 0.0369(12) Uani 1 1 d . A .
C19 C 0.62468(16) 0.09574(19) 0.8177(4) 0.0385(12) Uani 1 1 d D . .
C20 C 0.62073(17) 0.0567(2) 0.8408(4) 0.0421(13) Uani 1 1 d . A .
H20 H 0.6064 0.0417 0.9073 0.050 Uiso 1 1 calc R . .
C21 C 0.63746(16) 0.03953(18) 0.7675(5) 0.0390(12) Uani 1 1 d . . .
H21 H 0.6344 0.0125 0.7834 0.047 Uiso 1 1 calc R A .
C22 C 0.65875(15) 0.06112(17) 0.6707(4) 0.0348(11) Uani 1 1 d . A .
H22 H 0.6703 0.0489 0.6212 0.042 Uiso 1 1 calc R . .
C23 C 0.6852(2) 0.1929(2) 0.7413(7) 0.0609(18) Uani 1 1 d . A .
H23A H 0.7114 0.1935 0.7150 0.073 Uiso 1 1 calc R . .
H23B H 0.6847 0.1920 0.8251 0.073 Uiso 1 1 calc R . .
C24 C 0.6846(3) 0.2317(2) 0.7005(8) 0.078(2) Uani 1 1 d . . .
H24A H 0.6576 0.2299 0.7242 0.094 Uiso 1 1 calc R . .
H24B H 0.7082 0.2572 0.7367 0.094 Uiso 1 1 calc R . .
C25 C 0.6888(3) 0.2367(3) 0.5778(10) 0.102(3) Uani 1 1 d . . .
H25A H 0.7165 0.2410 0.5545 0.153 Uiso 1 1 calc R . .
H25B H 0.6863 0.2614 0.5551 0.153 Uiso 1 1 calc R . .
H25C H 0.6662 0.2111 0.5413 0.153 Uiso 1 1 calc R . .
C26 C 0.5468(2) 0.0859(3) 0.8793(6) 0.0268(16) Uani 0.859(16) 1 d PGD A 1
C27 C 0.5319(2) 0.0944(3) 0.7800(7) 0.026(2) Uani 0.859(16) 1 d PG A 1
C28 C 0.4885(3) 0.0737(4) 0.7580(8) 0.028(2) Uani 0.859(16) 1 d PGD A 1
C29 C 0.4600(2) 0.0446(3) 0.8354(8) 0.0286(18) Uani 0.859(16) 1 d PG A 1
H29 H 0.4304 0.0305 0.8204 0.034 Uiso 0.859(16) 1 calc PR A 1
C30 C 0.4749(2) 0.0361(2) 0.9348(5) 0.0304(18) Uani 0.859(16) 1 d PG A 1
H30 H 0.4554 0.0162 0.9877 0.036 Uiso 0.859(16) 1 calc PR A 1
C31 C 0.5183(3) 0.0568(3) 0.9567(4) 0.0283(16) Uani 0.859(16) 1 d PG A 1
H31 H 0.5285 0.0510 1.0246 0.034 Uiso 0.859(16) 1 calc PR A 1
S3 S 0.60160(9) 0.11579(15) 0.9178(3) 0.0371(9) Uani 0.859(16) 1 d PD A 1
O4 O 0.5587(3) 0.1232(3) 0.7027(7) 0.0326(16) Uani 0.859(16) 1 d PD A 1
H4 H 0.5835 0.1360 0.7293 0.039 Uiso 0.859(16) 1 calc PRD A 1
C26' C 0.5611(12) 0.1043(15) 0.860(3) 0.027(10) Uani 0.141(16) 1 d PG A 2
C27' C 0.5412(15) 0.1055(18) 0.761(4) 0.026(11) Uani 0.141(16) 1 d PG A 2
C28' C 0.4973(16) 0.080(2) 0.750(5) 0.028(14) Uani 0.141(16) 1 d PGD A 2
C29' C 0.4734(12) 0.0538(18) 0.838(5) 0.029(12) Uani 0.141(16) 1 d PG A 2
H29' H 0.4435 0.0366 0.8310 0.034 Uiso 0.141(16) 1 calc PR A 2
C30' C 0.4934(15) 0.0527(15) 0.938(3) 0.030(11) Uani 0.141(16) 1 d PG A 2
H30' H 0.4770 0.0346 0.9981 0.036 Uiso 0.141(16) 1 calc PR A 2
C31' C 0.5372(15) 0.0779(16) 0.949(2) 0.028(10) Uani 0.141(16) 1 d PG A 2
H31' H 0.5508 0.0772 1.0164 0.034 Uiso 0.141(16) 1 calc PR A 2
O4' O 0.5672(17) 0.1370(16) 0.675(5) 0.033(10) Uani 0.141(16) 1 d PD A 2
H4' H 0.5634 0.1249 0.6121 0.039 Uiso 0.141(16) 1 calc PRD A 2
S3' S 0.6113(5) 0.1342(8) 0.8807(19) 0.037(5) Uani 0.141(16) 1 d PD A 2
O1 O 0.53807(10) 0.12812(11) 0.4640(3) 0.0310(7) Uani 1 1 d . . .
O2 O 0.61390(11) 0.12767(12) 0.4626(3) 0.0351(8) Uani 1 1 d D . .
H2 H 0.5918(11) 0.128(2) 0.449(5) 0.042 Uiso 1 1 d D . .
O3 O 0.64800(12) 0.15575(12) 0.6960(4) 0.0476(10) Uani 1 1 d . . .
O5 O 0.64256(17) 0.02333(15) 0.0749(5) 0.0666(13) Uani 1 1 d . . .
S1 S 0.55700(4) 0.09636(4) 0.25107(10) 0.0333(4) Uani 1 1 d . . .
S2 S 0.69370(4) 0.12895(5) 0.52573(11) 0.0449(4) Uani 1 1 d . . .
S4 S 0.46828(4) 0.08797(4) 0.63748(10) 0.0343(4) Uani 1 1 d D . .
Cl2 Cl 0.6667 0.3333 0.5196(11) 0.080(4) Uani 0.25 3 d SPD . .
C32 C 0.6667 0.3333 0.6631(13) 0.065(6) Uani 0.50 3 d SPD . .
Cl1 Cl 0.6369(9) 0.2986(8) 0.7646(17) 0.098(9) Uani 0.08 1 d PD . .

loop_
_atom_site_aniso_label
_atom_site_aniso_U_11
_atom_site_aniso_U_22
_atom_site_aniso_U_33
_atom_site_aniso_U_23
_atom_site_aniso_U_13
_atom_site_aniso_U_12
C1 0.024(2) 0.038(3) 0.024(2) -0.0040(18) -0.0094(17) 0.020(2)
C2 0.028(2) 0.042(3) 0.026(2) -0.0033(19) -0.0070(18) 0.025(2)
C3 0.029(2) 0.044(3) 0.034(3) 0.003(2) -0.005(2) 0.024(2)
C4 0.034(3) 0.034(3) 0.043(3) -0.007(2) -0.013(2) 0.021(2)
C5 0.036(3) 0.046(3) 0.027(2) -0.010(2) -0.011(2) 0.029(2)
C6 0.027(2) 0.043(3) 0.023(2) -0.0042(19) -0.0070(18) 0.024(2)
C7 0.044(3) 0.042(3) 0.044(3) -0.002(2) -0.012(2) 0.028(3)
C8 0.067(4) 0.046(3) 0.071(4) -0.003(3) -0.015(3) 0.033(3)
C9 0.097(6) 0.056(4) 0.086(6) -0.015(4) -0.021(5) 0.042(4)
C10 0.023(2) 0.035(2) 0.022(2) 0.0043(18) -0.0005(17) 0.014(2)
C11 0.024(2) 0.034(2) 0.028(2) 0.0047(19) 0.0013(18) 0.011(2)
C12 0.023(2) 0.040(3) 0.025(2) 0.010(2) -0.0005(18) 0.010(2)
C13 0.023(2) 0.040(3) 0.037(3) 0.014(2) 0.0038(19) 0.014(2)
C14 0.028(2) 0.031(2) 0.038(3) 0.009(2) 0.007(2) 0.015(2)
C15 0.026(2) 0.031(2) 0.028(2) 0.0035(19) 0.0009(18) 0.013(2)
C16 0.039(3) 0.035(3) 0.049(3) 0.003(3) 0.003(3) 0.014(2)
C17 0.021(2) 0.040(3) 0.028(2) -0.001(2) -0.0099(18) 0.010(2)
C18 0.025(2) 0.039(3) 0.046(3) -0.008(2) -0.020(2) 0.015(2)
C19 0.029(2) 0.059(3) 0.024(2) -0.010(2) -0.0080(19) 0.019(2)
C20 0.032(3) 0.062(4) 0.028(3) 0.000(2) -0.004(2) 0.020(3)
C21 0.030(3) 0.043(3) 0.040(3) 0.004(2) -0.006(2) 0.015(2)
C22 0.027(2) 0.047(3) 0.031(2) -0.005(2) -0.0073(19) 0.019(2)
C23 0.048(4) 0.044(3) 0.079(5) -0.013(3) -0.030(3) 0.014(3)
C24 0.075(5) 0.046(4) 0.101(6) -0.014(4) -0.028(5) 0.020(4)
C25 0.095(7) 0.049(5) 0.140(10) 0.018(5) -0.020(6) 0.019(5)
C26 0.025(4) 0.032(5) 0.024(4) -0.003(4) 0.001(4) 0.014(4)
C27 0.025(5) 0.029(5) 0.024(4) 0.001(3) 0.003(3) 0.013(4)
C28 0.030(4) 0.038(5) 0.024(5) -0.006(4) 0.000(3) 0.023(4)
C29 0.024(4) 0.035(4) 0.029(4) -0.008(3) 0.001(3) 0.017(4)
C30 0.034(5) 0.032(4) 0.026(3) 0.001(3) 0.008(3) 0.017(4)
C31 0.031(5) 0.035(4) 0.024(3) -0.002(3) 0.003(3) 0.020(4)
S3 0.0328(11) 0.0524(19) 0.0235(11) -0.0066(11) -0.0043(8) 0.0193(12)
O4 0.022(4) 0.038(5) 0.030(5) 0.010(3) -0.002(3) 0.009(4)
C26' 0.02(2) 0.03(3) 0.02(2) -0.003(19) 0.001(18) 0.01(2)
C27' 0.03(3) 0.03(3) 0.02(3) 0.00(2) 0.00(2) 0.01(3)
C28' 0.03(3) 0.04(3) 0.02(3) -0.006(19) 0.00(2) 0.02(2)
C29' 0.02(3) 0.03(3) 0.03(3) -0.01(2) 0.00(2) 0.02(2)
C30' 0.03(4) 0.03(3) 0.026(19) 0.001(19) 0.01(2) 0.02(3)
C31' 0.03(3) 0.03(3) 0.02(2) 0.00(2) 0.00(2) 0.02(2)
O4' 0.02(2) 0.04(3) 0.03(2) 0.010(17) -0.002(16) 0.01(2)
S3' 0.033(6) 0.052(10) 0.023(8) -0.007(7) -0.004(5) 0.019(7)
O1 0.0311(17) 0.0361(18) 0.0295(17) -0.0058(14) -0.0104(13) 0.0194(15)
O2 0.0282(17) 0.050(2) 0.0307(18) -0.0103(15) -0.0104(14) 0.0220(17)
O3 0.036(2) 0.040(2) 0.063(3) -0.0064(18) -0.0227(18) 0.0154(17)
O5 0.077(3) 0.051(3) 0.069(3) 0.006(2) 0.017(3) 0.030(3)
S1 0.0346(7) 0.0531(8) 0.0222(6) 0.0003(5) -0.0036(5) 0.0296(6)
S2 0.0221(6) 0.0591(9) 0.0330(7) 0.0099(6) -0.0062(5) 0.0048(6)
S4 0.0369(7) 0.0539(8) 0.0272(6) -0.0040(5) -0.0032(5) 0.0341(6)
Cl2 0.080(6) 0.080(6) 0.080(9) 0.000 0.000 0.040(3)
C32 0.065(9) 0.065(9) 0.065(15) 0.000 0.000 0.033(5)
Cl1 0.080(17) 0.080(17) 0.080(17) 0.000(13) 0.000(14) 0.000(14)

loop_
_atom_type_symbol
_atom_type_description
_atom_type_scat_dispersion_real
_atom_type_scat_dispersion_imag
_atom_type_scat_source
C C 0.0033 0.0016 'International Tables Vol C Tables 4.2.6.8 and 6.1.1.4'
H H 0.0000 0.0000 'International Tables Vol C Tables 4.2.6.8 and 6.1.1.4'
O O 0.0106 0.0060 'International Tables Vol C Tables 4.2.6.8 and 6.1.1.4'
S S 0.1246 0.1234 'International Tables Vol C Tables 4.2.6.8 and 6.1.1.4'
Cl Cl 0.1484 0.1585 'International Tables Vol C Tables 4.2.6.8 and 6.1.1.4'

loop_
_geom_angle_atom_site_label_1
_geom_angle_atom_site_label_2
_geom_angle_atom_site_label_3
_geom_angle
_geom_angle_site_symmetry_1
_geom_angle_site_symmetry_3
O1 C1 C2 120.6(4) . .
O1 C1 C6 119.5(4) . .
C2 C1 C6 119.8(4) . .
C3 C2 C1 119.4(4) . .
C3 C2 S4 120.7(4) . .
C1 C2 S4 119.8(4) . .
C2 C3 C4 121.0(5) . .
C2 C3 H3 119.5 . .
C4 C3 H3 119.5 . .
C5 C4 C3 119.3(5) . .
C5 C4 H4A 120.4 . .
C3 C4 H4A 120.4 . .
C4 C5 C6 120.8(4) . .
C4 C5 H5 119.6 . .
C6 C5 H5 119.6 . .
C5 C6 C1 119.7(4) . .
C5 C6 S1 120.8(4) . .
C1 C6 S1 119.5(4) . .
O1 C7 C8 107.8(4) . .
O1 C7 H7A 110.1 . .
C8 C7 H7A 110.1 . .
O1 C7 H7B 110.1 . .
C8 C7 H7B 110.1 . .
H7A C7 H7B 108.5 . .
C9 C8 C7 113.5(6) . .
C9 C8 H8A 108.9 . .
C7 C8 H8A 108.9 . .
C9 C8 H8B 108.9 . .
C7 C8 H8B 108.9 . .
H8A C8 H8B 107.7 . .
C8 C9 H9A 109.5 . .
C8 C9 H9B 109.5 . .
H9A C9 H9B 109.5 . .
C8 C9 H9C 109.5 . .
H9A C9 H9C 109.5 . .
H9B C9 H9C 109.5 . .
C15 C10 C11 120.2(4) . .
C15 C10 S1 118.4(3) . .
C11 C10 S1 120.9(4) . .
O2 C11 C12 118.4(4) . .
O2 C11 C10 122.5(4) . .
C12 C11 C10 119.1(4) . .
C13 C12 C11 119.6(4) . .
C13 C12 S2 119.4(4) . .
C11 C12 S2 120.4(4) . .
C12 C13 C14 121.3(4) . .
C12 C13 H13 119.4 . .
C14 C13 H13 119.4 . .
C13 C14 C15 119.3(5) . .
C13 C14 C16 119.3(5) . .
C15 C14 C16 121.4(5) . .
C10 C15 C14 120.5(4) . .
C10 C15 H15 119.7 . .
C14 C15 H15 119.7 . .
O5 C16 C14 125.9(6) . .
O5 C16 H16 117.1 . .
C14 C16 H16 117.1 . .
C22 C17 C18 118.9(5) . .
C22 C17 S2 119.5(4) . .
C18 C17 S2 121.5(4) . .
O3 C18 C19 119.2(5) . .
O3 C18 C17 120.9(5) . .
C19 C18 C17 119.9(5) . .
C20 C19 C18 120.0(5) . .
C20 C19 S3 117.1(4) . .
C18 C19 S3 122.9(5) . .
C20 C19 S3' 140.0(10) . .
C18 C19 S3' 100.0(10) . .
S3 C19 S3' 22.9(8) . .
C21 C20 C19 120.0(5) . .
C21 C20 H20 120.0 . .
C19 C20 H20 120.0 . .
C20 C21 C22 120.8(5) . .
C20 C21 H21 119.6 . .
C22 C21 H21 119.6 . .
C21 C22 C17 120.5(5) . .
C21 C22 H22 119.8 . .
C17 C22 H22 119.8 . .
O3 C23 C24 108.0(5) . .
O3 C23 H23A 110.1 . .
C24 C23 H23A 110.1 . .
O3 C23 H23B 110.1 . .
C24 C23 H23B 110.1 . .
H23A C23 H23B 108.4 . .
C25 C24 C23 112.7(8) . .
C25 C24 H24A 109.1 . .
C23 C24 H24A 109.1 . .
C25 C24 H24B 109.1 . .
C23 C24 H24B 109.1 . .
H24A C24 H24B 107.8 . .
C24 C25 H25A 109.5 . .
C24 C25 H25B 109.5 . .
H25A C25 H25B 109.5 . .
C24 C25 H25C 109.5 . .
H25A C25 H25C 109.5 . .
H25B C25 H25C 109.5 . .
C27 C26 C31 120.0 . .
C27 C26 S3 121.3(4) . .
C31 C26 S3 118.4(4) . .
O4 C27 C26 121.8(6) . .
O4 C27 C28 118.2(6) . .
C26 C27 C28 120.0 . .
C29 C28 C27 120.0 . .
C29 C28 S4 119.0(5) . .
C27 C28 S4 120.7(5) . .
C28 C29 C30 120.0 . .
C28 C29 H29 120.0 . .
C30 C29 H29 120.0 . .
C31 C30 C29 120.0 . .
C31 C30 H30 120.0 . .
C29 C30 H30 120.0 . .
C30 C31 C26 120.0 . .
C30 C31 H31 120.0 . .
C26 C31 H31 120.0 . .
C26 S3 C19 100.9(3) . .
C27 O4 H4 109.5 . .
C27' C26' C31' 120.0 . .
C27' C26' S3' 123(2) . .
C31' C26' S3' 117(2) . .
C28' C27' C26' 120.0 . .
C28' C27' O4' 122(3) . .
C26' C27' O4' 118(3) . .
C27' C28' C29' 120.0 . .
C27' C28' S4 122(3) . .
C29' C28' S4 117(3) . .
C30' C29' C28' 120.0 . .
C30' C29' H29' 120.0 . .
C28' C29' H29' 120.0 . .
C31' C30' C29' 120.0 . .
C31' C30' H30' 120.0 . .
C29' C30' H30' 120.0 . .
C30' C31' C26' 120.0 . .
C30' C31' H31' 120.0 . .
C26' C31' H31' 120.0 . .
C27' O4' H4' 109.5 . .
C26' S3' C19 93.9(16) . .
C1 O1 C7 115.7(3) . .
C11 O2 H2 115(4) . .
C18 O3 C23 114.2(4) . .
C10 S1 C6 102.2(2) . .
C17 S2 C12 102.5(2) . .
C2 S4 C28 102.6(5) . .
C2 S4 C28' 100(3) . .
C28 S4 C28' 9.6(19) . .
Cl1 C32 Cl1 74.8(14) 3_665 .
Cl1 C32 Cl1 74.8(14) 3_665 2_655
Cl1 C32 Cl1 74.8(14) . 2_655
Cl1 C32 Cl2 135.5(9) 3_665 .
Cl1 C32 Cl2 135.5(9) . .
Cl1 C32 Cl2 135.5(9) 2_655 .
C32 Cl1 Cl1 111.7(9) . 17_556
C32 Cl1 Cl1 111.7(9) . 18_546
Cl1 Cl1 Cl1 61.3(9) 17_556 18_546
C32 Cl1 Cl1 52.6(7) . 3_665
Cl1 Cl1 Cl1 59.4(5) 17_556 3_665
Cl1 Cl1 Cl1 89.999(5) 18_546 3_665
C32 Cl1 Cl1 52.6(7) . 2_655
Cl1 Cl1 Cl1 90.002(7) 17_556 2_655
Cl1 Cl1 Cl1 59.4(5) 18_546 2_655
Cl1 Cl1 Cl1 60.003(12) 3_665 2_655

loop_
_geom_bond_atom_site_label_1
_geom_bond_atom_site_label_2
_geom_bond_distance
_geom_bond_site_symmetry_2
C1 O1 1.374(6) .
C1 C2 1.393(7) .
C1 C6 1.405(6) .
C2 C3 1.389(7) .
C2 S4 1.791(5) .
C3 C4 1.392(7) .
C3 H3 0.9500 .
C4 C5 1.382(8) .
C4 H4A 0.9500 .
C5 C6 1.389(7) .
C5 H5 0.9500 .
C6 S1 1.788(5) .
C7 O1 1.461(6) .
C7 C8 1.511(9) .
C7 H7A 0.9900 .
C7 H7B 0.9900 .
C8 C9 1.489(11) .
C8 H8A 0.9900 .
C8 H8B 0.9900 .
C9 H9A 0.9800 .
C9 H9B 0.9800 .
C9 H9C 0.9800 .
C10 C15 1.381(7) .
C10 C11 1.414(6) .
C10 S1 1.782(4) .
C11 O2 1.336(6) .
C11 C12 1.406(7) .
C12 C13 1.383(8) .
C12 S2 1.786(5) .
C13 C14 1.392(7) .
C13 H13 0.9500 .
C14 C15 1.396(7) .
C14 C16 1.447(8) .
C15 H15 0.9500 .
C16 O5 1.163(8) .
C16 H16 0.9500 .
C17 C22 1.386(8) .
C17 C18 1.407(8) .
C17 S2 1.775(5) .
C18 O3 1.367(7) .
C18 C19 1.400(8) .
C19 C20 1.379(9) .
C19 S3 1.801(5) .
C19 S3' 1.851(12) .
C20 C21 1.374(8) .
C20 H20 0.9500 .
C21 C22 1.383(8) .
C21 H21 0.9500 .
C22 H22 0.9500 .
C23 O3 1.453(7) .
C23 C24 1.503(11) .
C23 H23A 0.9900 .
C23 H23B 0.9900 .
C24 C25 1.460(14) .
C24 H24A 0.9900 .
C24 H24B 0.9900 .
C25 H25A 0.9800 .
C25 H25B 0.9800 .
C25 H25C 0.9800 .
C26 C27 1.3900 .
C26 C31 1.3900 .
C26 S3 1.786(6) .
C27 O4 1.363(7) .
C27 C28 1.3900 .
C28 C29 1.3900 .
C28 S4 1.794(4) .
C29 C30 1.3900 .
C29 H29 0.9500 .
C30 C31 1.3900 .
C30 H30 0.9500 .
C31 H31 0.9500 .
O4 H4 0.8400 .
C26' C27' 1.3900 .
C26' C31' 1.3900 .
C26' S3' 1.61(3) .
C27' C28' 1.3900 .
C27' O4' 1.46(4) .
C28' C29' 1.3900 .
C28' S4 1.805(16) .
C29' C30' 1.3900 .
C29' H29' 0.9500 .
C30' C31' 1.3900 .
C30' H30' 0.9500 .
C31' H31' 0.9500 .
O4' H4' 0.8400 .
O2 H2 0.818(12) .
Cl2 C32 1.695(10) .
C32 Cl1 1.684(10) 3_665
C32 Cl1 1.684(10) .
C32 Cl1 1.684(10) 2_655
Cl1 Cl1 2.01(4) 17_556
Cl1 Cl1 2.01(4) 18_546
Cl1 Cl1 2.05(4) 3_665
Cl1 Cl1 2.05(4) 2_655

loop_
_geom_torsion_atom_site_label_1
_geom_torsion_atom_site_label_2
_geom_torsion_atom_site_label_3
_geom_torsion_atom_site_label_4
_geom_torsion
_geom_torsion_site_symmetry_1
_geom_torsion_site_symmetry_4
O1 C1 C2 C3 -175.1(4) . .
C6 C1 C2 C3 0.8(6) . .
O1 C1 C2 S4 8.4(6) . .
C6 C1 C2 S4 -175.7(3) . .
C1 C2 C3 C4 -0.9(7) . .
S4 C2 C3 C4 175.6(3) . .
C2 C3 C4 C5 0.0(7) . .
C3 C4 C5 C6 1.0(7) . .
C4 C5 C6 C1 -1.1(7) . .
C4 C5 C6 S1 -178.8(3) . .
O1 C1 C6 C5 176.1(4) . .
C2 C1 C6 C5 0.2(6) . .
O1 C1 C6 S1 -6.1(5) . .
C2 C1 C6 S1 178.0(3) . .
O1 C7 C8 C9 -65.3(7) . .
C15 C10 C11 O2 177.3(4) . .
S1 C10 C11 O2 4.5(6) . .
C15 C10 C11 C12 -0.1(7) . .
S1 C10 C11 C12 -172.9(4) . .
O2 C11 C12 C13 -176.8(4) . .
C10 C11 C12 C13 0.7(7) . .
O2 C11 C12 S2 -5.4(6) . .
C10 C11 C12 S2 172.2(4) . .
C11 C12 C13 C14 -0.8(7) . .
S2 C12 C13 C14 -172.4(4) . .
C12 C13 C14 C15 0.3(7) . .
C12 C13 C14 C16 179.3(5) . .
C11 C10 C15 C14 -0.4(7) . .
S1 C10 C15 C14 172.6(4) . .
C13 C14 C15 C10 0.3(7) . .
C16 C14 C15 C10 -178.6(5) . .
C13 C14 C16 O5 178.1(6) . .
C15 C14 C16 O5 -3.0(9) . .
C22 C17 C18 O3 -176.7(4) . .
S2 C17 C18 O3 7.7(6) . .
C22 C17 C18 C19 -0.3(7) . .
S2 C17 C18 C19 -175.9(3) . .
O3 C18 C19 C20 177.0(4) . .
C17 C18 C19 C20 0.5(7) . .
O3 C18 C19 S3 -3.4(6) . .
C17 C18 C19 S3 -179.9(3) . .
O3 C18 C19 S3' -4.9(6) . .
C17 C18 C19 S3' 178.7(5) . .
C18 C19 C20 C21 -0.7(7) . .
S3 C19 C20 C21 179.7(4) . .
S3' C19 C20 C21 -177.9(6) . .
C19 C20 C21 C22 0.7(8) . .
C20 C21 C22 C17 -0.5(7) . .
C18 C17 C22 C21 0.3(7) . .
S2 C17 C22 C21 176.0(4) . .
O3 C23 C24 C25 -64.3(10) . .
C31 C26 C27 O4 179.0(10) . .
S3 C26 C27 O4 5.8(10) . .
C31 C26 C27 C28 0.0 . .
S3 C26 C27 C28 -173.1(5) . .
O4 C27 C28 C29 -179.0(10) . .
C26 C27 C28 C29 0.0 . .
O4 C27 C28 S4 -5.2(7) . .
C26 C27 C28 S4 173.8(10) . .
C27 C28 C29 C30 0.0 . .
S4 C28 C29 C30 -173.9(10) . .
C28 C29 C30 C31 0.0 . .
C29 C30 C31 C26 0.0 . .
C27 C26 C31 C30 0.0 . .
S3 C26 C31 C30 173.3(5) . .
C27 C26 S3 C19 -72.5(5) . .
C31 C26 S3 C19 114.2(5) . .
C20 C19 S3 C26 -78.6(4) . .
C18 C19 S3 C26 101.8(4) . .
S3' C19 S3 C26 105.4(9) . .
C31' C26' C27' C28' 0.0 . .
S3' C26' C27' C28' -177(3) . .
C31' C26' C27' O4' 174(5) . .
S3' C26' C27' O4' -3(5) . .
C26' C27' C28' C29' 0.0 . .
O4' C27' C28' C29' -174(6) . .
C26' C27' C28' S4 167(6) . .
O4' C27' C28' S4 -7(4) . .
C27' C28' C29' C30' 0.0 . .
S4 C28' C29' C30' -168(5) . .
C28' C29' C30' C31' 0.0 . .
C29' C30' C31' C26' 0.0 . .
C27' C26' C31' C30' 0.0 . .
S3' C26' C31' C30' 177(3) . .
C27' C26' S3' C19 -89(3) . .
C31' C26' S3' C19 94(3) . .
C20 C19 S3' C26' -70.3(15) . .
C18 C19 S3' C26' 112.1(13) . .
S3 C19 S3' C26' -64.7(14) . .
C2 C1 O1 C7 -91.5(5) . .
C6 C1 O1 C7 92.7(5) . .
C8 C7 O1 C1 -179.7(5) . .
C19 C18 O3 C23 91.8(6) . .
C17 C18 O3 C23 -91.7(6) . .
C24 C23 O3 C18 175.7(6) . .
C15 C10 S1 C6 114.7(4) . .
C11 C10 S1 C6 -72.3(4) . .
C5 C6 S1 C10 -80.9(4) . .
C1 C6 S1 C10 101.3(4) . .
C22 C17 S2 C12 75.4(4) . .
C18 C17 S2 C12 -109.0(4) . .
C13 C12 S2 C17 -115.3(4) . .
C11 C12 S2 C17 73.2(4) . .
C3 C2 S4 C28 75.9(5) . .
C1 C2 S4 C28 -107.7(4) . .
C3 C2 S4 C28' 85.4(18) . .
C1 C2 S4 C28' -98.1(18) . .
C29 C28 S4 C2 -107.5(6) . .
C27 C28 S4 C2 78.6(6) . .
C29 C28 S4 C28' 176(20) . .
C27 C28 S4 C28' 2(19) . .
C27' C28' S4 C2 80(3) . .
C29' C28' S4 C2 -113(3) . .
C27' C28' S4 C28 -175(22) . .
C29' C28' S4 C28 -7(16) . .
Cl1 C32 Cl1 Cl1 -5.8(8) 3_665 17_556
Cl1 C32 Cl1 Cl1 72.3(5) 2_655 17_556
Cl2 C32 Cl1 Cl1 -146.7(5) . 17_556
Cl1 C32 Cl1 Cl1 -72.3(5) 3_665 18_546
Cl1 C32 Cl1 Cl1 5.8(8) 2_655 18_546
Cl2 C32 Cl1 Cl1 146.7(5) . 18_546
Cl1 C32 Cl1 Cl1 78.0(9) 2_655 3_665
Cl2 C32 Cl1 Cl1 -141.0(4) . 3_665
Cl1 C32 Cl1 Cl1 -78.0(9) 3_665 2_655
Cl2 C32 Cl1 Cl1 141.0(4) . 2_655
